data_7713364
loop_
_publ_author_name
'Xu, Lei'
'Wang, Yi-Ming'
'Feng, Zi-Heng'
'Qian, Yin'
'Gao, Yan'
'Tian, Zheng-Fang'
'Ren, Xiao-Ming'

_publ_section_title
;
 Thermochromism of rapid responses to temperature changes <i>versus</i>
 mechanochromism in a Ni-dithiolene complex salt.
;
_journal_issue 26
_journal_name_full 'Dalton transactions (Cambridge, England : 2003)'
_journal_page_first 8918
_journal_page_last 8926
_journal_paper_doi 10.1039/d3dt01401k
_journal_volume 52
_journal_year 2023
_chemical_formula_sum 'C32 H38 N6 Ni S4'
_chemical_formula_weight 693.63
_space_group_crystal_system triclinic
_space_group_IT_number 2
_space_group_name_Hall '-P 1'
_space_group_name_H-M_alt 'P -1'
_atom_sites_solution_hydrogens geom
_audit_creation_method SHELXL-2014/7
_audit_update_record
;
2023-03-09 deposited with the CCDC.	2023-06-05 downloaded from the CCDC.
;
_cell_angle_alpha 91.382(3)
_cell_angle_beta 92.267(3)
_cell_angle_gamma 107.566(3)
_cell_formula_units_Z 1
_cell_length_a 7.3761(7)
_cell_length_b 8.4798(7)
_cell_length_c 14.8502(14)
_cell_measurement_reflns_used 3418
_cell_measurement_temperature 303(2)
_cell_measurement_theta_max 23.4432
_cell_measurement_theta_min 2.5212
_cell_volume 884.21(14)
_computing_structure_refinement 'SHELXL-2014/7 (Sheldrick, 2014)'
_diffrn_ambient_temperature 303(2)
_diffrn_measured_fraction_theta_full 0.992
_diffrn_measured_fraction_theta_max 0.992
_diffrn_measurement_device_type 'Bruker APEX-II CCD'
_diffrn_measurement_method '\f and \w scans'
_diffrn_radiation_type MoK\a
_diffrn_radiation_wavelength 0.71073
_diffrn_reflns_av_R_equivalents 0.0665
_diffrn_reflns_av_unetI/netI 0.0765
_diffrn_reflns_Laue_measured_fraction_full 0.992
_diffrn_reflns_Laue_measured_fraction_max 0.992
_diffrn_reflns_limit_h_max 8
_diffrn_reflns_limit_h_min -8
_diffrn_reflns_limit_k_max 10
_diffrn_reflns_limit_k_min -10
_diffrn_reflns_limit_l_max 17
_diffrn_reflns_limit_l_min -17
_diffrn_reflns_number 11624
_diffrn_reflns_point_group_measured_fraction_full 0.992
_diffrn_reflns_point_group_measured_fraction_max 0.992
_diffrn_reflns_theta_full 25.242
_diffrn_reflns_theta_max 25.247
_diffrn_reflns_theta_min 2.521
_exptl_absorpt_coefficient_mu 0.815
_exptl_crystal_colour green
_exptl_crystal_density_diffrn 1.303
_exptl_crystal_description plate
_exptl_crystal_F_000 364
_refine_diff_density_max 0.539
_refine_diff_density_min -0.393
_refine_diff_density_rms 0.055
_refine_ls_extinction_method none
_refine_ls_goodness_of_fit_ref 1.022
_refine_ls_hydrogen_treatment constr
_refine_ls_matrix_type full
_refine_ls_number_parameters 196
_refine_ls_number_reflns 3186
_refine_ls_number_restraints 7
_refine_ls_restrained_S_all 1.024
_refine_ls_R_factor_all 0.1155
_refine_ls_R_factor_gt 0.0593
_refine_ls_shift/su_max 0.000
_refine_ls_shift/su_mean 0.000
_refine_ls_structure_factor_coef Fsqd
_refine_ls_weighting_details 'w=1/[\s^2^(Fo^2^)+(0.0835P)^2^] where P=(Fo^2^+2Fc^2^)/3'
_refine_ls_weighting_scheme calc
_refine_ls_wR_factor_gt 0.1414
_refine_ls_wR_factor_ref 0.1553
_reflns_Friedel_coverage 0.000
_reflns_number_gt 1945
_reflns_number_total 3186
_reflns_threshold_expression 'I > 2\s(I)'
_cod_data_source_file d3dt01401k4.cif
_cod_data_source_block HV_30C_a
_cod_database_code 7713364
_shelx_shelxl_version_number 2014/7
_shelx_space_group_comment
;
The symmetry employed for this shelxl refinement is uniquely defined
by the following loop, which should always be used as a source of
symmetry information in preference to the above space-group names.
They are only intended as comments.
;

loop_
_space_group_symop_operation_xyz
'x, y, z'
'-x, -y, -z'

loop_
_atom_site_label
_atom_site_type_symbol
_atom_site_fract_x
_atom_site_fract_y
_atom_site_fract_z
_atom_site_U_iso_or_equiv
_atom_site_adp_type
_atom_site_occupancy
_atom_site_site_symmetry_order
_atom_site_calc_flag
_atom_site_refinement_flags_posn
_atom_site_refinement_flags_adp
_atom_site_refinement_flags_occupancy
_atom_site_disorder_assembly
_atom_site_disorder_group
Ni1 Ni 0.0000 0.0000 1.0000 0.0607(3) Uani 1 2 d S . P . .
S1 S 0.22120(16) 0.00445(14) 0.90734(7) 0.0757(4) Uani 1 1 d . . . . .
S2 S -0.05763(16) 0.21009(13) 0.93891(7) 0.0734(4) Uani 1 1 d . . . . .
N1 N 0.4980(7) 0.2550(6) 0.7313(3) 0.1300(18) Uani 1 1 d . . . . .
N2 N 0.1267(6) 0.5290(5) 0.7734(3) 0.0938(12) Uani 1 1 d . . . . .
N3 N 0.3039(5) 0.2417(4) 0.1754(2) 0.0706(9) Uani 1 1 d . . . . .
C1 C 0.3787(7) 0.2199(6) 0.7805(3) 0.0834(13) Uani 1 1 d . . . . .
C2 C 0.2350(5) 0.1769(5) 0.8455(2) 0.0652(11) Uani 1 1 d . . . . .
C3 C 0.1125(6) 0.2667(5) 0.8588(2) 0.0632(10) Uani 1 1 d . . . . .
C4 C 0.1210(6) 0.4114(6) 0.8098(3) 0.0697(11) Uani 1 1 d . . . . .
C5 C 0.4390(6) 0.2113(5) 0.1272(3) 0.0749(12) Uani 1 1 d . . . . .
H5A H 0.4812 0.1212 0.1403 0.090 Uiso 1 1 calc R U . . .
C6 C 0.5162(6) 0.3105(5) 0.0588(3) 0.0717(11) Uani 1 1 d . . . . .
H6A H 0.6105 0.2867 0.0262 0.086 Uiso 1 1 calc R U . . .
C7 C 0.4579(5) 0.4445(5) 0.0370(2) 0.0617(10) Uani 1 1 d . . . . .
C8 C 0.3142(6) 0.4712(6) 0.0871(3) 0.0825(13) Uani 1 1 d . . . . .
H8A H 0.2675 0.5591 0.0746 0.099 Uiso 1 1 calc R U . . .
C9 C 0.2416(7) 0.3683(6) 0.1548(3) 0.0867(13) Uani 1 1 d . . . . .
H9A H 0.1451 0.3875 0.1876 0.104 Uiso 1 1 calc R U . . .
C10 C 0.2215(7) 0.1351(6) 0.2498(3) 0.0869(13) Uani 1 1 d . U . . .
H10A H 0.2432 0.0286 0.2415 0.104 Uiso 1 1 calc R U . . .
H10B H 0.0851 0.1167 0.2483 0.104 Uiso 1 1 calc R U . . .
C11 C 0.3079(9) 0.2118(8) 0.3409(3) 0.130(2) Uani 1 1 d . U . . .
H11A H 0.3087 0.3264 0.3441 0.156 Uiso 1 1 calc R U . . .
H11B H 0.2286 0.1542 0.3877 0.156 Uiso 1 1 calc R U . . .
C12 C 0.5054(9) 0.2053(10) 0.3585(4) 0.156(3) Uani 1 1 d . . . . .
H12A H 0.5863 0.2741 0.3156 0.188 Uiso 1 1 calc R U . . .
H12B H 0.5060 0.0925 0.3468 0.188 Uiso 1 1 calc R U . . .
C13 C 0.5921(10) 0.2593(9) 0.4513(4) 0.148(3) Uani 1 1 d . . . . .
H13A H 0.5047 0.2005 0.4950 0.177 Uiso 1 1 calc R U . . .
H13B H 0.6082 0.3765 0.4605 0.177 Uiso 1 1 calc R U . . .
C14 C 0.7809(10) 0.2299(9) 0.4683(4) 0.142(3) Uani 1 1 d . . . . .
H14A H 0.7651 0.1138 0.4551 0.170 Uiso 1 1 calc R U . . .
H14B H 0.8689 0.2933 0.4261 0.170 Uiso 1 1 calc R U . . .
C15 C 0.8672(10) 0.2720(10) 0.5590(4) 0.142(2) Uani 1 1 d . . . . .
H15A H 0.8879 0.3889 0.5721 0.171 Uiso 1 1 calc R U . . .
H15B H 0.7798 0.2102 0.6019 0.171 Uiso 1 1 calc R U . . .
C16 C 1.0452(11) 0.2368(9) 0.5703(4) 0.160(3) Uani 1 1 d . . . . .
H16A H 1.0961 0.2666 0.6310 0.241 Uiso 1 1 calc R U . . .
H16B H 1.0252 0.1208 0.5587 0.241 Uiso 1 1 calc R U . . .
H16C H 1.1333 0.2995 0.5289 0.241 Uiso 1 1 calc R U . . .

loop_
_atom_site_aniso_label
_atom_site_aniso_U_11
_atom_site_aniso_U_22
_atom_site_aniso_U_33
_atom_site_aniso_U_23
_atom_site_aniso_U_13
_atom_site_aniso_U_12
Ni1 0.0555(5) 0.0596(5) 0.0761(5) -0.0030(3) 0.0015(3) 0.0316(4)
S1 0.0711(7) 0.0799(8) 0.0927(8) 0.0036(6) 0.0138(6) 0.0469(6)
S2 0.0708(7) 0.0731(7) 0.0925(8) 0.0120(6) 0.0171(6) 0.0440(6)
N1 0.113(4) 0.159(5) 0.126(4) 0.002(3) 0.052(3) 0.048(3)
N2 0.096(3) 0.092(3) 0.106(3) 0.020(2) 0.023(2) 0.043(3)
N3 0.060(2) 0.082(3) 0.071(2) -0.0007(18) -0.0024(18) 0.023(2)
C1 0.076(3) 0.095(3) 0.089(3) -0.008(3) 0.005(3) 0.040(3)
C2 0.056(2) 0.074(3) 0.069(2) -0.007(2) 0.002(2) 0.025(2)
C3 0.060(2) 0.065(3) 0.069(2) 0.000(2) 0.000(2) 0.025(2)
C4 0.067(3) 0.074(3) 0.076(3) -0.001(2) 0.005(2) 0.035(3)
C5 0.076(3) 0.074(3) 0.088(3) 0.001(2) 0.005(3) 0.041(3)
C6 0.070(3) 0.078(3) 0.077(3) 0.000(2) 0.011(2) 0.037(2)
C7 0.054(2) 0.068(3) 0.071(3) -0.0083(18) -0.0094(19) 0.034(2)
C8 0.084(3) 0.090(3) 0.097(3) 0.019(3) 0.021(3) 0.057(3)
C9 0.080(3) 0.098(4) 0.097(3) 0.006(3) 0.016(3) 0.048(3)
C10 0.074(3) 0.099(4) 0.082(3) 0.012(3) 0.004(2) 0.017(3)
C11 0.129(5) 0.153(5) 0.096(4) 0.030(4) 0.027(4) 0.021(4)
C12 0.088(5) 0.239(8) 0.104(4) 0.040(5) 0.003(4) -0.010(5)
C13 0.129(6) 0.161(6) 0.137(5) 0.036(5) 0.000(5) 0.017(5)
C14 0.115(5) 0.163(6) 0.110(5) -0.009(4) -0.012(4) -0.010(5)
C15 0.137(6) 0.169(7) 0.118(5) 0.001(4) 0.013(5) 0.043(5)
C16 0.154(7) 0.192(7) 0.148(5) -0.029(5) -0.007(5) 0.076(6)

loop_
_atom_type_symbol
_atom_type_description
_atom_type_scat_dispersion_real
_atom_type_scat_dispersion_imag
_atom_type_scat_source
C C 0.0033 0.0016 'International Tables Vol C Tables 4.2.6.8 and 6.1.1.4'
H H 0.0000 0.0000 'International Tables Vol C Tables 4.2.6.8 and 6.1.1.4'
N N 0.0061 0.0033 'International Tables Vol C Tables 4.2.6.8 and 6.1.1.4'
S S 0.1246 0.1234 'International Tables Vol C Tables 4.2.6.8 and 6.1.1.4'
Ni Ni 0.3393 1.1124 'International Tables Vol C Tables 4.2.6.8 and 6.1.1.4'

loop_
_geom_angle_atom_site_label_1
_geom_angle_atom_site_label_2
_geom_angle_atom_site_label_3
_geom_angle
_geom_angle_site_symmetry_1
_geom_angle_site_symmetry_3
_geom_angle_publ_flag
S2 Ni1 S2 180.0 2_557 . ?
S2 Ni1 S1 91.90(4) 2_557 2_557 ?
S2 Ni1 S1 88.10(4) . 2_557 ?
S2 Ni1 S1 88.10(4) 2_557 . ?
S2 Ni1 S1 91.89(4) . . ?
S1 Ni1 S1 180.0 2_557 . ?
C2 S1 Ni1 103.59(13) . . ?
C3 S2 Ni1 103.48(14) . . ?
C9 N3 C5 119.1(4) . . ?
C9 N3 C10 120.0(4) . . ?
C5 N3 C10 120.8(4) . . ?
N1 C1 C2 177.5(5) . . ?
C3 C2 C1 122.2(4) . . ?
C3 C2 S1 120.5(3) . . ?
C1 C2 S1 117.3(3) . . ?
C2 C3 C4 122.2(4) . . ?
C2 C3 S2 120.3(3) . . ?
C4 C3 S2 117.5(3) . . ?
N2 C4 C3 177.7(4) . . ?
N3 C5 C6 120.9(4) . . ?
N3 C5 H5A 119.6 . . ?
C6 C5 H5A 119.6 . . ?
C5 C6 C7 121.5(4) . . ?
C5 C6 H6A 119.2 . . ?
C7 C6 H6A 119.2 . . ?
C6 C7 C8 116.3(4) . . ?
C6 C7 C7 122.3(4) . 2_665 ?
C8 C7 C7 121.4(4) . 2_665 ?
C9 C8 C7 119.9(4) . . ?
C9 C8 H8A 120.1 . . ?
C7 C8 H8A 120.1 . . ?
N3 C9 C8 122.3(4) . . ?
N3 C9 H9A 118.9 . . ?
C8 C9 H9A 118.9 . . ?
N3 C10 C11 111.8(4) . . ?
N3 C10 H10A 109.3 . . ?
C11 C10 H10A 109.3 . . ?
N3 C10 H10B 109.3 . . ?
C11 C10 H10B 109.3 . . ?
H10A C10 H10B 107.9 . . ?
C12 C11 C10 113.1(5) . . ?
C12 C11 H11A 109.0 . . ?
C10 C11 H11A 109.0 . . ?
C12 C11 H11B 109.0 . . ?
C10 C11 H11B 109.0 . . ?
H11A C11 H11B 107.8 . . ?
C11 C12 C13 116.4(6) . . ?
C11 C12 H12A 108.2 . . ?
C13 C12 H12A 108.2 . . ?
C11 C12 H12B 108.2 . . ?
C13 C12 H12B 108.2 . . ?
H12A C12 H12B 107.3 . . ?
C12 C13 C14 113.7(7) . . ?
C12 C13 H13A 108.8 . . ?
C14 C13 H13A 108.8 . . ?
C12 C13 H13B 108.8 . . ?
C14 C13 H13B 108.8 . . ?
H13A C13 H13B 107.7 . . ?
C15 C14 C13 116.1(7) . . ?
C15 C14 H14A 108.3 . . ?
C13 C14 H14A 108.3 . . ?
C15 C14 H14B 108.3 . . ?
C13 C14 H14B 108.3 . . ?
H14A C14 H14B 107.4 . . ?
C16 C15 C14 112.7(6) . . ?
C16 C15 H15A 109.0 . . ?
C14 C15 H15A 109.0 . . ?
C16 C15 H15B 109.0 . . ?
C14 C15 H15B 109.0 . . ?
H15A C15 H15B 107.8 . . ?
C15 C16 H16A 109.5 . . ?
C15 C16 H16B 109.5 . . ?
H16A C16 H16B 109.5 . . ?
C15 C16 H16C 109.5 . . ?
H16A C16 H16C 109.5 . . ?
H16B C16 H16C 109.5 . . ?

loop_
_geom_bond_atom_site_label_1
_geom_bond_atom_site_label_2
_geom_bond_distance
_geom_bond_site_symmetry_2
_geom_bond_publ_flag
Ni1 S2 2.1638(10) 2_557 ?
Ni1 S2 2.1638(10) . ?
Ni1 S1 2.1679(10) 2_557 ?
Ni1 S1 2.1679(10) . ?
S1 C2 1.724(4) . ?
S2 C3 1.733(4) . ?
N1 C1 1.141(6) . ?
N2 C4 1.136(5) . ?
N3 C9 1.326(5) . ?
N3 C5 1.332(5) . ?
N3 C10 1.476(5) . ?
C1 C2 1.433(6) . ?
C2 C3 1.363(5) . ?
C3 C4 1.428(6) . ?
C5 C6 1.364(5) . ?
C5 H5A 0.9300 . ?
C6 C7 1.373(6) . ?
C6 H6A 0.9300 . ?
C7 C8 1.389(6) . ?
C7 C7 1.493(8) 2_665 ?
C8 C9 1.364(6) . ?
C8 H8A 0.9300 . ?
C9 H9A 0.9300 . ?
C10 C11 1.516(6) . ?
C10 H10A 0.9700 . ?
C10 H10B 0.9700 . ?
C11 C12 1.487(8) . ?
C11 H11A 0.9700 . ?
C11 H11B 0.9700 . ?
C12 C13 1.496(8) . ?
C12 H12A 0.9700 . ?
C12 H12B 0.9700 . ?
C13 C14 1.500(9) . ?
C13 H13A 0.9700 . ?
C13 H13B 0.9700 . ?
C14 C15 1.455(7) . ?
C14 H14A 0.9700 . ?
C14 H14B 0.9700 . ?
C15 C16 1.436(9) . ?
C15 H15A 0.9700 . ?
C15 H15B 0.9700 . ?
C16 H16A 0.9600 . ?
C16 H16B 0.9600 . ?
C16 H16C 0.9600 . ?
